data_2006271
loop_
_publ_author_name
'Rath, Nigam P.'
'Gu, Hong'
'Murray, Robert W.'

_publ_section_title
;
 1-Acetyl-3-hydroxyadamantane and 1-Carboxy-3-hydroxyadamantane
;
_journal_issue 7
_journal_name_full 'Acta Crystallographica Section C'
_journal_page_first 944
_journal_page_last 946
_journal_paper_doi 10.1107/S010827019700245X
_journal_volume 53
_journal_year 1997
_chemical_formula_sum 'C11 H16 O3'
_chemical_formula_weight 196.24
_chemical_name_systematic
;
 ?
;
_space_group_IT_number 14
_symmetry_cell_setting monoclinic
_symmetry_space_group_name_Hall '-P 2yn'
_symmetry_space_group_name_H-M 'P 1 21/n 1'
_audit_creation_method SHELXL
_cell_angle_alpha 90.00
_cell_angle_beta 106.08(6)
_cell_angle_gamma 90.00
_cell_formula_units_Z 4
_cell_length_a 6.675(6)
_cell_length_b 20.767(19)
_cell_length_c 7.109(7)
_cell_measurement_reflns_used 17
_cell_measurement_temperature 293(2)
_cell_measurement_theta_max 17.965
_cell_measurement_theta_min 7.552
_cell_volume 946.9(16)
_computing_cell_refinement XSCANS
_computing_data_collection 'XSCANS (Siemens, 1994)'
_computing_data_reduction XSCANS
_computing_molecular_graphics 'SHELXTL-Plus (Sheldrick, 1995)'
_computing_publication_material SHELXTL-Plus
_computing_structure_refinement 'SHELXL93 (Sheldrick, 1993)'
_computing_structure_solution 'SHELXS86 (Sheldrick, 1990)'
_diffrn_ambient_temperature 293(2)
_diffrn_measurement_device 'Siemens P4'
_diffrn_measurement_method '\w scans'
_diffrn_radiation_monochromator graphite
_diffrn_radiation_source 'fine-focus sealed tube'
_diffrn_radiation_type MoK\a
_diffrn_radiation_wavelength 0.71073
_diffrn_reflns_av_R_equivalents 0.0664
_diffrn_reflns_av_sigmaI/netI 0.1036
_diffrn_reflns_limit_h_max 6
_diffrn_reflns_limit_h_min -8
_diffrn_reflns_limit_k_max 25
_diffrn_reflns_limit_k_min -19
_diffrn_reflns_limit_l_max 8
_diffrn_reflns_limit_l_min -8
_diffrn_reflns_number 3130
_diffrn_reflns_theta_max 26.01
_diffrn_reflns_theta_min 1.96
_diffrn_standards_decay_% 3.82
_diffrn_standards_interval_count 97
_diffrn_standards_number 3
_exptl_absorpt_coefficient_mu 0.099
_exptl_absorpt_correction_type none
_exptl_crystal_colour colorless
_exptl_crystal_density_diffrn 1.377
_exptl_crystal_density_meas ?
_exptl_crystal_density_method none
_exptl_crystal_description 'Irregular plates'
_exptl_crystal_F_000 424
_exptl_crystal_size_max .5
_exptl_crystal_size_mid .3
_exptl_crystal_size_min .05
_refine_diff_density_max 0.163
_refine_diff_density_min -0.185
_refine_ls_extinction_method none
_refine_ls_goodness_of_fit_all 1.051
_refine_ls_goodness_of_fit_obs 1.201
_refine_ls_matrix_type full
_refine_ls_number_parameters 135
_refine_ls_number_reflns 1818
_refine_ls_number_restraints 0
_refine_ls_restrained_S_all 1.088
_refine_ls_restrained_S_obs 1.201
_refine_ls_R_factor_all 0.1438
_refine_ls_R_factor_obs .0650
_refine_ls_shift/esd_max 0.000
_refine_ls_shift/esd_mean 0.000
_refine_ls_structure_factor_coef Fsqd
_refine_ls_weighting_details 'w = 1/[\s^2^(Fo^2^)+(0.0364P)^2^+0.1598P] where P=(Fo^2^+2Fc^2^)/3'
_refine_ls_weighting_scheme calc
_refine_ls_wR_factor_all 0.1473
_refine_ls_wR_factor_obs .1138
_reflns_number_observed 969
_reflns_number_total 1856
_reflns_observed_criterion >2sigma(I)
_cod_data_source_file bk1307.cif
_cod_data_source_block 5
_cod_depositor_comments
;
The following automatic conversions were performed:
'_symmetry_cell_setting' value 'Monoclinic' changed to 'monoclinic'
according to '/home/saulius/struct/CIF-dictionaries/cif_core.dic'
dictionary named 'cif_core.dic' version 2.4.1 from 2010-06-29.

Automatic conversion script
Id: cif_fix_enum 1527 2010-12-29 10:47:43Z saulius 

The following automatic conversions were performed:

'_symmetry_cell_setting' value 'Monoclinic' changed to 'monoclinic'
according to /home/saulius/struct/CIF-dictionaries/cif_core.dic
dictionary named 'cif_core.dic' version 2.4.1 from 2010-06-29.

Automatic conversion script
Id: cif_fix_values 1715 2011-07-08 13:25:40Z adriana 

The following automatic conversions were performed:

'_exptl_crystal_density_meas' value 'not measured' was changed to '?'
- the value is perceived as not measured.

Automatic conversion script
Id: cif_fix_values 3008 2015-01-20 13:52:24Z robertas 

The following automatic conversions were performed:

'_refine_ls_weighting_scheme' value 'calc w =
1/[\s^2^(Fo^2^)+(0.0364P)^2^+0.1598P] where P=(Fo^2^+2Fc^2^)/3' was
changed to 'calc'. New tag '_refine_ls_weighting_details' was
created. The value of the new tag was set to 'w =
1/[\s^2^(Fo^2^)+(0.0364P)^2^+0.1598P] where P=(Fo^2^+2Fc^2^)/3'.

Automatic conversion script
Id: cif_fix_values 3143 2015-03-26 13:38:13Z robertas 
;
_cod_original_cell_volume 946.9(15)
_cod_original_sg_symbol_H-M 'P 21/n'
_cod_database_code 2006271

loop_
_symmetry_equiv_pos_as_xyz
'x, y, z'
'-x+1/2, y+1/2, -z+1/2'
'-x, -y, -z'
'x-1/2, -y-1/2, z-1/2'

loop_
_atom_site_aniso_label
_atom_site_aniso_U_11
_atom_site_aniso_U_22
_atom_site_aniso_U_33
_atom_site_aniso_U_12
_atom_site_aniso_U_13
_atom_site_aniso_U_23
O1 .0562(15) .050(2) .0467(15) .0266(13) -.0096(12) -.0110(12)
O2 .0407(15) .055(2) .0339(14) .0121(13) -.0129(12) -.0186(12)
O3 .062(2) .059(2) .045(2) .0239(14) -.0276(13) -.0207(14)
C1 .0259(14) .032(2) .025(2) .0056(13) -.0002(13) -.0053(14)
C2 .033(2) .031(2) .034(2) .0043(14) -.0009(15) -.0025(14)
C3 .032(2) .032(2) .027(2) .0054(14) -.0019(14) -.0052(14)
C4 .029(2) .046(2) .040(2) .002(2) .002(2) -.004(2)
C5 .032(2) .050(2) .035(2) .009(2) .0077(15) -.005(2)
C6 .044(2) .037(2) .043(2) .015(2) -.005(2) -.007(2)
C7 .043(2) .032(2) .041(2) -.001(2) .002(2) .009(2)
C8 .034(2) .034(2) .035(2) -.0036(15) .0010(15) -.004(2)
C9 .041(2) .046(2) .028(2) .009(2) .0013(15) .007(2)
C10 .040(2) .046(2) .029(2) .001(2) .006(2) .000(2)
C11 .036(2) .037(2) .033(2) .003(2) .001(2) -.004(2)

loop_
_atom_site_label
_atom_site_fract_x
_atom_site_fract_y
_atom_site_fract_z
_atom_site_U_iso_or_equiv
_atom_site_thermal_displace_type
_atom_site_calc_flag
_atom_site_refinement_flags
_atom_site_occupancy
_atom_site_disorder_group
_atom_site_type_symbol
O1 .6823(4) .02272(12) 1.3418(3) .0558(7) Uani d . 1 . O
O2 .0439(4) .05938(12) .7716(3) .0479(7) Uani d . 1 . O
H2 .123(7) .037(2) .739(6) .088(18) Uiso d . 1 . H
O3 .7011(4) .10522(13) 1.5351(4) .0641(9) Uani d . 1 . O
H3 .815(7) .084(2) 1.620(7) .109(17) Uiso d . 1 . H
C1 .4258(4) .10552(14) 1.2473(4) .0292(7) Uani d . 1 . C
C2 .3296(4) .06444(15) 1.0677(4) .0347(8) Uani d . 1 . C
H2A .4315(4) .05684(15) .9959(4) .042 Uiso calc R 1 . H
H2B .2877(4) .02311(15) 1.1079(4) .042 Uiso calc R 1 . H
C3 .1420(4) .09863(15) .9379(4) .0323(8) Uani d . 1 . C
C4 -.0178(5) .1101(2) 1.0465(5) .0398(9) Uani d . 1 . C
H4A -.0628(5) .0693(2) 1.0873(5) .048 Uiso calc R 1 . H
H4B -.1385(5) .1315(2) .9617(5) .048 Uiso calc R 1 . H
C5 .0766(5) .1517(2) 1.2245(5) .0395(8) Uani d . 1 . C
H5 -.0275(5) .1591(2) 1.2960(5) .047 Uiso calc R 1 . H
C6 .1425(5) .2148(2) 1.1602(5) .0444(9) Uani d . 1 . C
H6A .2013(5) .2417(2) 1.2734(5) .053 Uiso calc R 1 . H
H6B .0224(5) .2368(2) 1.0765(5) .053 Uiso calc R 1 . H
C7 .3020(5) .2037(2) 1.0503(5) .0406(9) Uani d . 1 . C
H7 .3444(5) .2451(2) 1.0076(5) .049 Uiso calc R 1 . H
C8 .4902(5) .17021(14) 1.1812(5) .0360(8) Uani d . 1 . C
H8A .5515(5) .19687(14) 1.2945(5) .043 Uiso calc R 1 . H
H8B .5938(5) .16361(14) 1.1107(5) .043 Uiso calc R 1 . H
C9 .2087(5) .1617(2) .8726(4) .0401(8) Uani d . 1 . C
H9A .0896(5) .1833(2) .7860(4) .048 Uiso calc R 1 . H
H9B .3112(5) .1544(2) .8012(4) .048 Uiso calc R 1 . H
C10 .2647(5) .1171(2) 1.3577(4) .0393(8) Uani d . 1 . C
H10A .3247(5) .1431(2) 1.4729(4) .047 Uiso calc R 1 . H
H10B .2213(5) .0763(2) 1.4002(4) .047 Uiso calc R 1 . H
C11 .6143(5) .0728(2) 1.3773(4) .0368(8) Uani d . 1 . C

loop_
_atom_type_symbol
_atom_type_description
_atom_type_scat_dispersion_real
_atom_type_scat_dispersion_imag
_atom_type_scat_source
C C 0.0033 0.0016 'International Tables Vol C Tables 4.2.6.8 and 6.1.1.4'
H H 0.0000 0.0000 'International Tables Vol C Tables 4.2.6.8 and 6.1.1.4'
O O 0.0106 0.0060 'International Tables Vol C Tables 4.2.6.8 and 6.1.1.4'

loop_
_geom_angle_atom_site_label_1
_geom_angle_atom_site_label_2
_geom_angle_atom_site_label_3
_geom_angle
_geom_angle_publ_flag
C3 O2 H2 113.(3) ?
C11 O3 H3 114.(3) ?
C11 C1 C10 110.3(3) ?
C11 C1 C2 110.5(3) ?
C10 C1 C2 109.1(3) ?
C11 C1 C8 109.2(2) ?
C10 C1 C8 108.7(3) ?
C2 C1 C8 109.0(3) ?
C3 C2 C1 109.5(3) ?
C3 C2 H2A 109.8(2) ?
C1 C2 H2A 109.8(2) ?
C3 C2 H2B 109.8(2) ?
C1 C2 H2B 109.8(2) ?
H2A C2 H2B 108.2 ?
O2 C3 C9 110.4(3) ?
O2 C3 C4 106.6(3) ?
C9 C3 C4 109.6(3) ?
O2 C3 C2 110.4(3) ?
C9 C3 C2 109.5(3) ?
C4 C3 C2 110.3(3) ?
C3 C4 C5 109.2(3) ?
C3 C4 H4A 109.8(2) ?
C5 C4 H4A 109.8(2) ?
C3 C4 H4B 109.8(2) ?
C5 C4 H4B 109.8(2) ?
H4A C4 H4B 108.3 ?
C6 C5 C4 109.5(3) ?
C6 C5 C10 109.9(3) ?
C4 C5 C10 109.3(3) ?
C6 C5 H5 109.4(2) ?
C4 C5 H5 109.4(2) ?
C10 C5 H5 109.4(2) ?
C5 C6 C7 109.6(3) ?
C5 C6 H6A 109.7(2) ?
C7 C6 H6A 109.7(2) ?
C5 C6 H6B 109.7(2) ?
C7 C6 H6B 109.7(2) ?
H6A C6 H6B 108.2 ?
C6 C7 C8 109.8(3) ?
C6 C7 C9 109.5(3) ?
C8 C7 C9 109.2(3) ?
C6 C7 H7 109.5(2) ?
C8 C7 H7 109.5(2) ?
C9 C7 H7 109.5(2) ?
C7 C8 C1 109.8(3) ?
C7 C8 H8A 109.7(2) ?
C1 C8 H8A 109.7(2) ?
C7 C8 H8B 109.7(2) ?
C1 C8 H8B 109.7(2) ?
H8A C8 H8B 108.2 ?
C3 C9 C7 109.4(3) ?
C3 C9 H9A 109.8(2) ?
C7 C9 H9A 109.8(2) ?
C3 C9 H9B 109.8(2) ?
C7 C9 H9B 109.8(2) ?
H9A C9 H9B 108.2 ?
C1 C10 C5 109.4(3) ?
C1 C10 H10A 109.8(2) ?
C5 C10 H10A 109.8(2) ?
C1 C10 H10B 109.8(2) ?
C5 C10 H10B 109.8(2) ?
H10A C10 H10B 108.2 ?
O1 C11 O3 122.1(3) yes
O1 C11 C1 124.7(3) yes
O3 C11 C1 113.3(3) yes

loop_
_geom_bond_atom_site_label_1
_geom_bond_atom_site_label_2
_geom_bond_site_symmetry_2
_geom_bond_distance
_geom_bond_publ_flag
O1 C11 . 1.190(4) yes
O2 C3 . 1.436(4) yes
O2 H2 . .79(4) ?
O3 C11 . 1.299(4) yes
O3 H3 . .93(5) ?
C1 C11 . 1.501(4) yes
C1 C10 . 1.516(4) ?
C1 C2 . 1.522(4) ?
C1 C8 . 1.524(4) ?
C2 C3 . 1.511(4) ?
C2 H2A . .97 ?
C2 H2B . .97 ?
C3 C9 . 1.499(4) ?
C3 C4 . 1.499(5) ?
C4 C5 . 1.517(4) ?
C4 H4A . .97 ?
C4 H4B . .97 ?
C5 C6 . 1.495(5) ?
C5 C10 . 1.526(4) ?
C5 H5 . .98 ?
C6 C7 . 1.503(5) ?
C6 H6A . .97 ?
C6 H6B . .97 ?
C7 C8 . 1.510(4) ?
C7 C9 . 1.518(4) ?
C7 H7 . .98 ?
C8 H8A . .97 ?
C8 H8B . .97 ?
C9 H9A . .97 ?
C9 H9B . .97 ?
C10 H10A . .97 ?
C10 H10B . .97 ?

loop_
_geom_torsion_atom_site_label_1
_geom_torsion_atom_site_label_2
_geom_torsion_atom_site_label_3
_geom_torsion_atom_site_label_4
_geom_torsion
C11 C1 C2 C3 -179.3(3)
C10 C1 C2 C3 59.3(3)
C8 C1 C2 C3 -59.3(3)
C1 C2 C3 O2 -177.6(3)
C1 C2 C3 C9 60.7(3)
C1 C2 C3 C4 -60.0(3)
O2 C3 C4 C5 -179.8(3)
C9 C3 C4 C5 -60.3(3)
C2 C3 C4 C5 60.3(3)
C3 C4 C5 C6 60.3(3)
C3 C4 C5 C10 -60.1(3)
C4 C5 C6 C7 -60.1(3)
C10 C5 C6 C7 59.9(3)
C5 C6 C7 C8 -60.2(3)
C5 C6 C7 C9 59.7(3)
C6 C7 C8 C1 60.2(3)
C9 C7 C8 C1 -59.9(4)
C11 C1 C8 C7 -180.0(3)
C10 C1 C8 C7 -59.6(3)
C2 C1 C8 C7 59.2(3)
O2 C3 C9 C7 177.2(3)
C4 C3 C9 C7 60.0(3)
C2 C3 C9 C7 -61.2(3)
C6 C7 C9 C3 -59.4(3)
C8 C7 C9 C3 60.8(4)
C11 C1 C10 C5 178.8(3)
C2 C1 C10 C5 -59.7(3)
C8 C1 C10 C5 59.1(3)
C6 C5 C10 C1 -59.9(4)
C4 C5 C10 C1 60.3(3)
C10 C1 C11 O1 122.8(4)
C2 C1 C11 O1 2.1(5)
C8 C1 C11 O1 -117.8(4)
C10 C1 C11 O3 -58.1(4)
C2 C1 C11 O3 -178.8(3)
C8 C1 C11 O3 61.3(4)

loop_
_cod_related_entry_id
_cod_related_entry_database
_cod_related_entry_code
1 ChemSpider 2018184
